data_5900025
_journal_name_full 'J. Am. Chem. Soc.'
_journal_page_first 1970
_journal_paper_doi 10.1021/ja01214a029
_journal_volume 68
_journal_year 1946
_chemical_formula_sum 'C H6 Cl N'
_chemical_name_systematic 'Methylamine hydrogen chloride'
_symmetry_Int_Tables_number 128
_symmetry_space_group_name_H-M 'P 4/m n c'
_cell_angle_alpha 90
_cell_angle_beta 90
_cell_angle_gamma 90
_cell_formula_units_Z 2
_cell_length_a 6.04
_cell_length_b 6.04
_cell_length_c 5.05
_cod_data_source_file 026_methylamine_hydrogen_chloride.cif
_cod_data_source_block methylamine_hydrogen_chloride
_cod_depositor_comments
;
 Added the _citation_author_ordinal data item to the CITATION_AUTHOR loop
 and updated the _citation_author_name data item value.

 Antanas Vaitkus,
 2021-05-03
;
_cod_original_formula_sum 'C H6 N Cl'
_cod_database_code 5900025

loop_
_atom_site_label
_atom_site_type_symbol
_atom_site_symmetry_multiplicity
_atom_site_Wyckoff_symbol
_atom_site_fract_x
_atom_site_fract_y
_atom_site_fract_z
Cl Cl 2 a 0 0 0
N N 8 f 0 0.5 0.198
C C 8 f 0 0.5 0.488

loop_
_citation_author_citation_id
_citation_author_ordinal
_citation_author_name
1 1 'Kitajgorodskij, A. I.'

loop_
_citation_id
_citation_coordinate_linkage
_citation_title
_citation_book_title
_citation_country
_citation_page_first
_citation_page_last
_citation_year
_citation_book_publisher
_cod_citation_special_details
1 yes ? 'Organicheskaja Kristallokhimija' USSR ? ? 1955 'Izdatel'stvo Akademii Nauk SSSR'
;

Coordinates are presented as published in this book, Kitajgorodskij's
"Organicheskaja Kristallokhimija", keyed in manually.

Saulius Gra\<zulis
;

loop_
_geom_bond_atom_site_label_1
_geom_bond_atom_site_label_2
_geom_bond_distance
C N 1.46(2)
